data_7215281
loop_
_publ_author_name
'Matoga, Dariusz'
'Gil, Barbara'
'Nitek, Wojciech'
'Todd, Alexander D.'
'Bielawski, Christopher W.'

_publ_section_title
;
 Dynamic 2D manganese(ii) isonicotinate framework with reversible
 crystal-to-amorphous transformation and selective guest adsorption
;
_journal_issue 23
_journal_name_full CrystEngComm
_journal_page_first 4959
_journal_paper_doi 10.1039/c4ce00647j
_journal_volume 16
_journal_year 2014
_chemical_compound_source 'synthesis as described'
_chemical_formula_moiety 'C14 H16 Mn N2 O6'
_chemical_formula_sum 'C14 H16 Mn N2 O6'
_chemical_formula_weight 363.23
_chemical_name_systematic
;
 ?
;
_space_group_IT_number 14
_symmetry_cell_setting monoclinic
_symmetry_Int_Tables_number 14
_symmetry_space_group_name_Hall '-P 2ybc'
_symmetry_space_group_name_H-M 'P 1 21/c 1'
_atom_sites_solution_hydrogens geom
_atom_sites_solution_primary direct
_atom_sites_solution_secondary difmap
_audit_creation_date 2013-04-03T23:00:43-00:00
_audit_creation_method 'WinGX routine CIF_UPDATE'
_cell_angle_alpha 90
_cell_angle_beta 117.75(2)
_cell_angle_gamma 90
_cell_formula_units_Z 4
_cell_length_a 10.869(5)
_cell_length_b 12.130(5)
_cell_length_c 13.783(4)
_cell_measurement_reflns_used 0
_cell_measurement_temperature 293(2)
_cell_measurement_theta_max 0
_cell_measurement_theta_min 0
_cell_measurement_wavelength 1.5418
_cell_volume 1608.2(11)
_computing_molecular_graphics 'Ortep-3 for Windows (Farrugia, 1997)'
_computing_publication_material 'WinGX publication routines (Farrugia, 1999)'
_computing_structure_refinement 'SHELXL-97 (Sheldrick, 1997)'
_diffrn_ambient_temperature 293(2)
_diffrn_measured_fraction_theta_full 0.992
_diffrn_measured_fraction_theta_max 0.992
_diffrn_radiation_monochromator graphite
_diffrn_radiation_probe x-ray
_diffrn_radiation_type CuK\a
_diffrn_radiation_wavelength 1.5418
_diffrn_reflns_av_R_equivalents 0.0405
_diffrn_reflns_av_unetI/netI 0.0184
_diffrn_reflns_limit_h_max 13
_diffrn_reflns_limit_h_min -13
_diffrn_reflns_limit_k_max 14
_diffrn_reflns_limit_k_min -14
_diffrn_reflns_limit_l_max 16
_diffrn_reflns_limit_l_min -16
_diffrn_reflns_number 22994
_diffrn_reflns_theta_full 71.3
_diffrn_reflns_theta_max 71.3
_diffrn_reflns_theta_min 4.6
_exptl_absorpt_coefficient_mu 6.974
_exptl_absorpt_correction_T_max 1.00000
_exptl_absorpt_correction_T_min 0.28132
_exptl_absorpt_correction_type multi-scan
_exptl_absorpt_process_details
;
CrysAlisPro, Agilent Technologies,
Version 1.171.36.20 (release 27-06-2012 CrysAlis171 .NET)
(compiled Jul 11 2012,15:38:31)
Empirical absorption correction using spherical harmonics,
 implemented in SCALE3 ABSPACK scaling algorithm.
;
_exptl_crystal_colour yellow
_exptl_crystal_density_diffrn 1.5
_exptl_crystal_density_method 'not measured'
_exptl_crystal_description prism
_exptl_crystal_F_000 748
_exptl_crystal_size_max 0.44
_exptl_crystal_size_mid 0.25
_exptl_crystal_size_min 0.15
_refine_diff_density_max 0.413
_refine_diff_density_min -0.362
_refine_diff_density_rms 0.049
_refine_ls_extinction_coef 0.00086(17)
_refine_ls_extinction_expression Fc^*^=kFc[1+0.001xFc^2^\l^3^/sin(2\q)]^-1/4^
_refine_ls_extinction_method SHELXL
_refine_ls_goodness_of_fit_ref 0.901
_refine_ls_hydrogen_treatment mixed
_refine_ls_matrix_type full
_refine_ls_number_parameters 210
_refine_ls_number_reflns 3093
_refine_ls_number_restraints 1
_refine_ls_restrained_S_all 0.908
_refine_ls_R_factor_all 0.0366
_refine_ls_R_factor_gt 0.0329
_refine_ls_shift/su_max 0.002
_refine_ls_shift/su_mean 0
_refine_ls_structure_factor_coef Fsqd
_refine_ls_weighting_details 'calc w=1/[\s^2^(Fo^2^)+(0.0477P)^2^+1.2931P] where P=(Fo^2^+2Fc^2^)/3'
_refine_ls_weighting_scheme calc
_refine_ls_wR_factor_gt 0.0832
_refine_ls_wR_factor_ref 0.0867
_reflns_number_gt 2776
_reflns_number_total 3093
_reflns_threshold_expression >2sigma(I)
_cod_data_source_file c4ce00647j2.cif
_cod_data_source_block dm_mna4b
_cod_depositor_comments
;
The following automatic conversions were performed:

'_symmetry_cell_setting' value 'Monoclinic' changed to 'monoclinic'
according to
/usr/data/users/saulius/crontab/automatic-downloads/rss-feeds/RSC/lib/dictionaries/cif_core.dic
dictionary named 'cif_core.dic' version 2.4.2 from 2011-04-26.

Automatic conversion script
Id: cif_fix_values 2281 2013-09-26 08:29:07Z andrius 

 Adding full bibliography for 7215281.cif.
;
_cod_original_sg_symbol_Hall '-P 2yn'
_cod_original_sg_symbol_H-M P21/c
_cod_database_code 7215281

loop_
_symmetry_equiv_pos_as_xyz
'x, y, z'
'-x, y+1/2, -z+1/2'
'-x, -y, -z'
'x, -y-1/2, z-1/2'

loop_
_atom_site_label
_atom_site_type_symbol
_atom_site_fract_x
_atom_site_fract_y
_atom_site_fract_z
_atom_site_U_iso_or_equiv
_atom_site_adp_type
_atom_site_occupancy
_atom_site_symmetry_multiplicity
_atom_site_calc_flag
_atom_site_refinement_flags
Mn1 Mn 0.72766(3) 0.00169(2) 0.16402(2) 0.02804(12) Uani 1 1 d .
O18 O 0.46108(18) -0.40996(16) 0.39350(15) 0.0649(5) Uani 1 1 d .
O19 O 0.66523(17) -0.38009(13) 0.53713(12) 0.0482(4) Uani 1 1 d .
O28 O 0.81789(17) 0.39737(12) -0.18909(12) 0.0466(4) Uani 1 1 d .
O29 O 0.98147(17) 0.27856(13) -0.17528(13) 0.0482(4) Uani 1 1 d .
O30 O 0.93086(16) -0.08289(13) 0.22948(14) 0.0489(4) Uani 1 1 d .
H30A H 0.9442 -0.1384 0.21 0.073 Uiso 1 1 d R
H30B H 1.0011 -0.0423 0.2522 0.073 Uiso 1 1 d R
N11 N 0.66678(18) -0.11601(14) 0.26131(13) 0.0376(4) Uani 1 1 d .
N21 N 0.79246(19) 0.11597(14) 0.06346(14) 0.0410(4) Uani 1 1 d .
C12 C 0.7582(2) -0.1429(2) 0.36397(18) 0.0493(6) Uani 1 1 d .
H12 H 0.8438 -0.1072 0.396 0.059 Uiso 1 1 calc R
C13 C 0.7317(2) -0.22099(19) 0.42473(17) 0.0461(5) Uani 1 1 d .
H13 H 0.7982 -0.2371 0.496 0.055 Uiso 1 1 calc R
C14 C 0.6055(2) -0.27488(16) 0.37852(15) 0.0330(4) Uani 1 1 d .
C15 C 0.5107(2) -0.24790(18) 0.27266(18) 0.0425(5) Uani 1 1 d .
H15 H 0.4247 -0.2828 0.2387 0.051 Uiso 1 1 calc R
C16 C 0.5449(2) -0.16832(19) 0.21746(17) 0.0427(5) Uani 1 1 d .
H16 H 0.4797 -0.1504 0.1463 0.051 Uiso 1 1 calc R
C17 C 0.5737(2) -0.36304(15) 0.44194(16) 0.0335(4) Uani 1 1 d .
C22 C 0.8437(3) 0.07151(19) 0.0011(2) 0.0496(6) Uani 1 1 d .
H22 H 0.8559 -0.0045 0.0034 0.06 Uiso 1 1 calc R
C23 C 0.8794(3) 0.13213(19) -0.0664(2) 0.0489(6) Uani 1 1 d .
H23 H 0.9169 0.0973 -0.1068 0.059 Uiso 1 1 calc R
C24 C 0.8594(2) 0.24447(17) -0.07391(16) 0.0358(4) Uani 1 1 d .
C25 C 0.8054(3) 0.29126(18) -0.01003(18) 0.0450(5) Uani 1 1 d .
H25 H 0.7894 0.3668 -0.0126 0.054 Uiso 1 1 calc R
C26 C 0.7757(3) 0.22457(18) 0.05739(18) 0.0470(5) Uani 1 1 d .
H26 H 0.742 0.2576 0.1012 0.056 Uiso 1 1 calc R
C27 C 0.8894(2) 0.31235(16) -0.15262(15) 0.0350(4) Uani 1 1 d .
O31 O 1.1450(3) 0.0564(2) 0.3154(4) 0.1521(17) Uani 1 1 d .
H31 H 1.0969 0.1226 0.3215 0.228 Uiso 1 1 d R
C32 C 1.2634(5) 0.0889(4) 0.3212(5) 0.1255(19) Uani 1 1 d D
H32A H 1.3049 0.1418 0.3805 0.151 Uiso 1 1 calc R
H32B H 1.2431 0.1277 0.2538 0.151 Uiso 1 1 calc R
C33 C 1.3630(6) 0.0077(4) 0.3375(6) 0.147(2) Uani 1 1 d D
H33A H 1.3743 0.0011 0.2727 0.221 Uiso 1 1 calc R
H33B H 1.3328 -0.0616 0.3525 0.221 Uiso 1 1 calc R
H33C H 1.4501 0.028 0.3984 0.221 Uiso 1 1 calc R

loop_
_atom_site_aniso_label
_atom_site_aniso_U_11
_atom_site_aniso_U_22
_atom_site_aniso_U_33
_atom_site_aniso_U_23
_atom_site_aniso_U_13
_atom_site_aniso_U_12
Mn1 0.03751(19) 0.02476(18) 0.02699(18) -0.00082(11) 0.01934(14) 0.00038(11)
O18 0.0546(10) 0.0710(12) 0.0618(11) 0.0135(9) 0.0210(9) -0.0299(9)
O19 0.0594(9) 0.0437(8) 0.0396(8) 0.0135(7) 0.0215(7) -0.0069(7)
O28 0.0642(10) 0.0407(8) 0.0438(8) 0.0188(7) 0.0326(8) 0.0173(7)
O29 0.0548(9) 0.0443(8) 0.0586(10) 0.0121(7) 0.0374(8) 0.0099(7)
O30 0.0435(8) 0.0400(8) 0.0628(10) -0.0048(7) 0.0244(8) 0.0049(6)
N11 0.0431(9) 0.0385(9) 0.0318(8) 0.0053(7) 0.0181(7) -0.0074(7)
N21 0.0521(10) 0.0377(9) 0.0403(9) 0.0085(7) 0.0275(8) 0.0053(8)
C12 0.0459(12) 0.0579(14) 0.0351(11) 0.0060(10) 0.0114(9) -0.0218(11)
C13 0.0457(12) 0.0534(13) 0.0301(10) 0.0089(9) 0.0099(9) -0.0133(10)
C14 0.0372(10) 0.0328(9) 0.0325(9) 0.0020(8) 0.0191(8) -0.0030(8)
C15 0.0342(10) 0.0476(13) 0.0425(11) 0.0088(9) 0.0150(9) -0.0072(9)
C16 0.0373(10) 0.0500(12) 0.0354(10) 0.0124(9) 0.0124(9) -0.0040(9)
C17 0.0418(10) 0.0295(9) 0.0360(10) 0.0009(8) 0.0238(9) -0.0012(8)
C22 0.0694(15) 0.0355(11) 0.0623(14) 0.0124(10) 0.0460(13) 0.0117(10)
C23 0.0664(14) 0.0404(12) 0.0584(14) 0.0103(10) 0.0448(12) 0.0125(11)
C24 0.0369(10) 0.0374(10) 0.0324(10) 0.0070(8) 0.0155(8) 0.0029(8)
C25 0.0651(14) 0.0332(11) 0.0424(12) 0.0041(9) 0.0300(11) 0.0045(10)
C26 0.0692(15) 0.0398(11) 0.0442(12) 0.0024(9) 0.0366(11) 0.0052(10)
C27 0.0404(10) 0.0339(10) 0.0309(10) 0.0046(8) 0.0168(8) 0.0020(8)
O31 0.0817(17) 0.0806(18) 0.317(5) -0.088(3) 0.112(3) -0.0320(14)
C32 0.113(3) 0.089(3) 0.219(6) -0.041(3) 0.115(4) -0.017(2)
C33 0.095(3) 0.143(5) 0.213(7) 0.012(4) 0.080(4) 0.021(3)

loop_
_atom_type_symbol
_atom_type_description
_atom_type_scat_dispersion_real
_atom_type_scat_dispersion_imag
_atom_type_scat_source
C C 0.0181 0.0091 'International Tables Vol C Tables 4.2.6.8 and 6.1.1.4'
H H 0 0 'International Tables Vol C Tables 4.2.6.8 and 6.1.1.4'
Mn Mn -0.5299 2.8052 'International Tables Vol C Tables 4.2.6.8 and 6.1.1.4'
N N 0.0311 0.018 'International Tables Vol C Tables 4.2.6.8 and 6.1.1.4'
O O 0.0492 0.0322 'International Tables Vol C Tables 4.2.6.8 and 6.1.1.4'

loop_
_geom_angle_atom_site_label_1
_geom_angle_atom_site_label_2
_geom_angle_atom_site_label_3
_geom_angle
_geom_angle_site_symmetry_1
_geom_angle_site_symmetry_3
O18 Mn1 O19 99.19(7) 2_655 4
O18 Mn1 O28 90.11(7) 2_655 4_566
O19 Mn1 O28 169.63(6) 4 4_566
O18 Mn1 O30 176.93(7) 2_655 .
O19 Mn1 O30 83.69(6) 4 .
O28 Mn1 O30 87.10(7) 4_566 .
O18 Mn1 N11 92.39(8) 2_655 .
O19 Mn1 N11 88.88(7) 4 .
O28 Mn1 N11 86.15(6) 4_566 .
O30 Mn1 N11 88.71(7) . .
O18 Mn1 N21 89.11(8) 2_655 .
O19 Mn1 N21 89.57(7) 4 .
O28 Mn1 N21 95.18(7) 4_566 .
O30 Mn1 N21 89.86(7) . .
N11 Mn1 N21 178.00(6) . .
C17 O18 Mn1 170.58(16) . 2_645
C17 O19 Mn1 140.48(14) . 4_556
C27 O28 Mn1 140.20(13) . 4_565
Mn1 O30 H30A 125.6 . .
Mn1 O30 H30B 116.3 . .
H30A O30 H30B 111.2 . .
C16 N11 C12 117.13(17) . .
C16 N11 Mn1 122.39(13) . .
C12 N11 Mn1 120.24(14) . .
C26 N21 C22 116.48(18) . .
C26 N21 Mn1 124.55(14) . .
C22 N21 Mn1 118.86(14) . .
N11 C12 C13 123.2(2) . .
N11 C12 H12 118.4 . .
C13 C12 H12 118.4 . .
C12 C13 C14 119.26(19) . .
C12 C13 H13 120.4 . .
C14 C13 H13 120.4 . .
C15 C14 C13 117.98(18) . .
C15 C14 C17 121.22(17) . .
C13 C14 C17 120.79(18) . .
C14 C15 C16 119.25(19) . .
C14 C15 H15 120.4 . .
C16 C15 H15 120.4 . .
N11 C16 C15 123.21(19) . .
N11 C16 H16 118.4 . .
C15 C16 H16 118.4 . .
O18 C17 O19 127.14(19) . .
O18 C17 C14 116.73(18) . .
O19 C17 C14 116.13(17) . .
N21 C22 C23 123.5(2) . .
N21 C22 H22 118.2 . .
C23 C22 H22 118.2 . .
C22 C23 C24 119.7(2) . .
C22 C23 H23 120.1 . .
C24 C23 H23 120.1 . .
C23 C24 C25 117.15(19) . .
C23 C24 C27 120.88(19) . .
C25 C24 C27 121.91(18) . .
C26 C25 C24 119.3(2) . .
C26 C25 H25 120.4 . .
C24 C25 H25 120.4 . .
N21 C26 C25 123.8(2) . .
N21 C26 H26 118.1 . .
C25 C26 H26 118.1 . .
O28 C27 O29 126.31(18) . .
O28 C27 C24 115.90(17) . .
O29 C27 C24 117.79(17) . .
C32 O31 H31 107.1 . .
O31 C32 C33 117.4(4) . .
O31 C32 H32A 107.9 . .
C33 C32 H32A 107.9 . .
O31 C32 H32B 107.9 . .
C33 C32 H32B 107.9 . .
H32A C32 H32B 107.2 . .
C32 C33 H33A 109.5 . .
C32 C33 H33B 109.5 . .
H33A C33 H33B 109.5 . .
C32 C33 H33C 109.5 . .
H33A C33 H33C 109.5 . .
H33B C33 H33C 109.5 . .

loop_
_geom_bond_atom_site_label_1
_geom_bond_atom_site_label_2
_geom_bond_distance
_geom_bond_site_symmetry_2
Mn1 O18 2.1144(18) 2_655
Mn1 O19 2.1423(15) 4
Mn1 O28 2.1705(15) 4_566
Mn1 O30 2.2111(17) .
Mn1 N11 2.2584(16) .
Mn1 N21 2.2908(18) .
O18 C17 1.227(3) .
O18 Mn1 2.1144(18) 2_645
O19 C17 1.240(2) .
O19 Mn1 2.1423(15) 4_556
O28 C27 1.248(2) .
O28 Mn1 2.1705(15) 4_565
O29 C27 1.248(2) .
O30 H30A 0.7639 .
O30 H30B 0.8374 .
N11 C16 1.333(3) .
N11 C12 1.337(3) .
N21 C26 1.327(3) .
N21 C22 1.337(3) .
C12 C13 1.381(3) .
C12 H12 0.93 .
C13 C14 1.379(3) .
C13 H13 0.93 .
C14 C15 1.377(3) .
C14 C17 1.519(3) .
C15 C16 1.383(3) .
C15 H15 0.93 .
C16 H16 0.93 .
C22 C23 1.376(3) .
C22 H22 0.93 .
C23 C24 1.376(3) .
C23 H23 0.93 .
C24 C25 1.387(3) .
C24 C27 1.514(3) .
C25 C26 1.379(3) .
C25 H25 0.93 .
C26 H26 0.93 .
O31 C32 1.312(4) .
O31 H31 0.9829 .
C32 C33 1.403(6) .
C32 H32A 0.97 .
C32 H32B 0.97 .
C33 H33A 0.96 .
C33 H33B 0.96 .
C33 H33C 0.96 .

loop_
_geom_hbond_atom_site_label_D
_geom_hbond_atom_site_label_H
_geom_hbond_atom_site_label_A
_geom_hbond_distance_DH
_geom_hbond_distance_HA
_geom_hbond_distance_DA
_geom_hbond_angle_DHA
_geom_hbond_site_symmetry_A
O30 H30A O29 0.76 2.03 2.786(2) 169 3_755
O30 H30B O31 0.84 1.84 2.666(3) 171.2 .
O31 H31 O29 0.98 1.75 2.719(3) 167.8 4_566

loop_
_geom_torsion_atom_site_label_1
_geom_torsion_atom_site_label_2
_geom_torsion_atom_site_label_3
_geom_torsion_atom_site_label_4
_geom_torsion
_geom_torsion_site_symmetry_1
O18 Mn1 N11 C16 50.48(18) 2_655
O19 Mn1 N11 C16 -48.67(18) 4
O28 Mn1 N11 C16 140.43(18) 4_566
O30 Mn1 N11 C16 -132.39(18) .
N21 Mn1 N11 C16 -87.8(18) .
O18 Mn1 N11 C12 -135.22(19) 2_655
O19 Mn1 N11 C12 125.62(19) 4
O28 Mn1 N11 C12 -45.27(18) 4_566
O30 Mn1 N11 C12 41.91(19) .
N21 Mn1 N11 C12 86.5(18) .
O18 Mn1 N21 C26 43.40(19) 2_655
O19 Mn1 N21 C26 142.59(19) 4
O28 Mn1 N21 C26 -46.6(2) 4_566
O30 Mn1 N21 C26 -133.71(19) .
N11 Mn1 N21 C26 -18E1(7) .
O18 Mn1 N21 C22 -132.64(18) 2_655
O19 Mn1 N21 C22 -33.44(18) 4
O28 Mn1 N21 C22 137.33(18) 4_566
O30 Mn1 N21 C22 50.26(18) .
N11 Mn1 N21 C22 5.7(19) .
C16 N11 C12 C13 0.1(4) .
Mn1 N11 C12 C13 -174.5(2) .
N11 C12 C13 C14 0.1(4) .
C12 C13 C14 C15 0.0(3) .
C12 C13 C14 C17 178.7(2) .
C13 C14 C15 C16 -0.3(3) .
C17 C14 C15 C16 -179.02(19) .
C12 N11 C16 C15 -0.4(3) .
Mn1 N11 C16 C15 174.06(17) .
C14 C15 C16 N11 0.5(4) .
Mn1 O18 C17 O19 19.3(13) 2_645
Mn1 O18 C17 C14 -161.2(10) 2_645
Mn1 O19 C17 O18 17.3(4) 4_556
Mn1 O19 C17 C14 -162.24(16) 4_556
C15 C14 C17 O18 1.3(3) .
C13 C14 C17 O18 -177.3(2) .
C15 C14 C17 O19 -179.1(2) .
C13 C14 C17 O19 2.2(3) .
C26 N21 C22 C23 0.4(4) .
Mn1 N21 C22 C23 176.8(2) .
N21 C22 C23 C24 -1.6(4) .
C22 C23 C24 C25 1.1(3) .
C22 C23 C24 C27 -176.2(2) .
C23 C24 C25 C26 0.5(3) .
C27 C24 C25 C26 177.8(2) .
C22 N21 C26 C25 1.3(4) .
Mn1 N21 C26 C25 -174.80(18) .
C24 C25 C26 N21 -1.8(4) .
Mn1 O28 C27 O29 32.2(4) 4_565
Mn1 O28 C27 C24 -147.45(17) 4_565
C23 C24 C27 O28 150.5(2) .
C25 C24 C27 O28 -26.8(3) .
C23 C24 C27 O29 -29.2(3) .
C25 C24 C27 O29 153.6(2) .
